data_4001247
loop_
_publ_author_name
'Zhang, Jian'
'Wu, Tao'
'Feng, Pingyun'
'Bu, Xianhui'

_publ_section_title
;
 In Situ Synthesis of Tetradentate Dye for Construction of
 Three-Dimensional Homochiral Phosphor.
;
_journal_issue 17
_journal_name_full 'Chemistry of materials : a publication of the American Chemical Society'
_journal_page_first 5457
_journal_page_last 5459
_journal_paper_doi 10.1021/cm801385m
_journal_volume 20
_journal_year 2008
_chemical_absolute_configuration rm
_chemical_formula_sum 'C46 H51 N4 O10.5 Zn2'
_chemical_formula_weight 958.65
_chemical_name_systematic
; 
 ? 
;
_space_group_IT_number 4
_symmetry_cell_setting monoclinic
_symmetry_space_group_name_Hall 'P 2yb'
_symmetry_space_group_name_H-M 'P 1 21 1'
_atom_sites_solution_hydrogens geom
_atom_sites_solution_primary direct
_atom_sites_solution_secondary difmap
_audit_creation_method SHELXL-97
_cell_angle_alpha 90.00
_cell_angle_beta 97.791(4)
_cell_angle_gamma 90.00
_cell_formula_units_Z 2
_cell_length_a 12.8678(7)
_cell_length_b 11.6950(5)
_cell_length_c 15.7404(8)
_cell_measurement_reflns_used 2035
_cell_measurement_temperature 293(2)
_cell_measurement_theta_max 18.50
_cell_measurement_theta_min 2.36
_cell_volume 2346.9(2)
_computing_cell_refinement 'Bruker SMART'
_computing_data_collection 'Bruker SMART'
_computing_data_reduction 'Bruker SAINT'
_computing_molecular_graphics 'Bruker SHELXTL'
_computing_publication_material 'Bruker SHELXTL'
_computing_structure_refinement 'SHELXL-97 (Sheldrick, 1997)'
_computing_structure_solution 'SHELXS-97 (Sheldrick, 1990)'
_diffrn_ambient_temperature 293(2)
_diffrn_measured_fraction_theta_full 0.997
_diffrn_measured_fraction_theta_max 0.997
_diffrn_measurement_device_type 'CCD area detector'
_diffrn_measurement_method 'phi and omega scans'
_diffrn_radiation_monochromator graphite
_diffrn_radiation_source 'fine-focus sealed tube'
_diffrn_radiation_type MoK\a
_diffrn_radiation_wavelength 0.71073
_diffrn_reflns_av_R_equivalents 0.0739
_diffrn_reflns_av_sigmaI/netI 0.1076
_diffrn_reflns_limit_h_max 15
_diffrn_reflns_limit_h_min -15
_diffrn_reflns_limit_k_max 13
_diffrn_reflns_limit_k_min -13
_diffrn_reflns_limit_l_max 18
_diffrn_reflns_limit_l_min -18
_diffrn_reflns_number 21950
_diffrn_reflns_theta_full 25.10
_diffrn_reflns_theta_max 25.10
_diffrn_reflns_theta_min 1.31
_exptl_absorpt_coefficient_mu 1.082
_exptl_absorpt_correction_type none
_exptl_crystal_colour colorless
_exptl_crystal_density_diffrn 1.357
_exptl_crystal_density_method 'not measured'
_exptl_crystal_description prism
_exptl_crystal_F_000 998
_exptl_crystal_size_max .25
_exptl_crystal_size_mid .15
_exptl_crystal_size_min .09
_refine_diff_density_max 0.949
_refine_diff_density_min -0.512
_refine_diff_density_rms 0.101
_refine_ls_abs_structure_details 'Flack H D (1983), Acta Cryst. A39, 876-881'
_refine_ls_abs_structure_Flack 0.10(3)
_refine_ls_extinction_method none
_refine_ls_goodness_of_fit_ref 1.086
_refine_ls_hydrogen_treatment constr
_refine_ls_matrix_type full
_refine_ls_number_parameters 472
_refine_ls_number_reflns 8129
_refine_ls_number_restraints 17
_refine_ls_restrained_S_all 1.090
_refine_ls_R_factor_all 0.1272
_refine_ls_R_factor_gt 0.0697
_refine_ls_shift/su_max 0.064
_refine_ls_shift/su_mean 0.007
_refine_ls_structure_factor_coef Fsqd
_refine_ls_weighting_details 'calc w=1/[\s^2^(Fo^2^)+(0.0880P)^2^+1.4340P] where P=(Fo^2^+2Fc^2^)/3'
_refine_ls_weighting_scheme calc
_refine_ls_wR_factor_gt 0.1702
_refine_ls_wR_factor_ref 0.1981
_reflns_number_gt 4912
_reflns_number_total 8129
_reflns_threshold_expression >2sigma(I)
_cod_data_source_file cm801385m_si_001.cif
_cod_data_source_block 1
_cod_depositor_comments
;
The following automatic conversions were performed:

'_symmetry_cell_setting' value 'Monoclinic' changed to 'monoclinic'
according to /home/saulius/struct/CIF-dictionaries/cif_core.dic
dictionary named 'cif_core.dic' version 2.4.1 from 2010-06-29.

Automatic conversion script
Id: cif_fix_values 1715 2011-07-08 13:25:40Z adriana 
;
_cod_original_sg_symbol_H-M P2(1)
_cod_original_formula_sum 'C46 H51 N4 O10.50 Zn2'
_cod_database_code 4001247

loop_
_symmetry_equiv_pos_as_xyz
'x, y, z'
'-x, y+1/2, -z'

loop_
_atom_site_label
_atom_site_type_symbol
_atom_site_fract_x
_atom_site_fract_y
_atom_site_fract_z
_atom_site_U_iso_or_equiv
_atom_site_adp_type
_atom_site_occupancy
_atom_site_symmetry_multiplicity
_atom_site_calc_flag
_atom_site_refinement_flags
Zn1 Zn 0.07505(10) 0.22254(8) 0.88147(8) 0.0322(4) Uani 1 1 d .
Zn2 Zn -0.42921(10) -0.46614(8) 1.37593(8) 0.0322(4) Uani 1 1 d .
O1 O -0.3032(7) 0.4599(9) 0.4269(5) 0.047(3) Uani 1 1 d .
O2 O -0.2679(7) 0.6135(9) 0.5087(5) 0.056(3) Uani 1 1 d .
O2W O -0.7977(9) -0.4891(12) 1.3192(8) 0.118(5) Uani 1 1 d .
O3 O 0.0239(7) 0.3322(7) 0.7923(6) 0.046(3) Uani 1 1 d .
O1W O 0.3259(12) -0.0732(15) 1.0312(10) 0.063(5) Uiso 0.50 1 d P
O4 O -0.1074(8) 0.2133(12) 0.7564(6) 0.084(4) Uani 1 1 d .
O5 O -0.7627(8) -0.8543(11) 1.0052(7) 0.083(4) Uani 1 1 d .
O6 O -0.7928(7) -0.7023(8) 0.9258(5) 0.044(2) Uani 1 1 d .
O7 O -0.6051(7) -0.4644(11) 1.2439(7) 0.080(4) Uani 1 1 d .
O8 O -0.4748(7) -0.5795(8) 1.2892(5) 0.042(2) Uani 1 1 d .
C1 C -0.1491(10) 0.4499(11) 0.5309(7) 0.052(4) Uani 1 1 d D
C2 C -0.1531(9) 0.4253(12) 0.6274(8) 0.085(5) Uani 1 1 d D
C3 C -0.0553(8) 0.3556(10) 0.6500(7) 0.046(3) Uani 1 1 d D
H3A H 0.0056 0.4060 0.6498 0.055 Uiso 1 1 calc R
C4 C -0.0517(12) 0.2655(11) 0.5820(7) 0.088(4) Uani 1 1 d D
H4A H -0.0784 0.1924 0.5986 0.105 Uiso 1 1 calc R
H4B H 0.0182 0.2558 0.5665 0.105 Uiso 1 1 calc R
C5 C -0.1303(13) 0.3264(13) 0.5069(11) 0.100(6) Uiso 1 1 d D
H5A H -0.1001 0.3242 0.4537 0.120 Uiso 1 1 calc R
H5B H -0.1965 0.2856 0.4982 0.156 Uiso 1 1 calc R
C6 C -0.0531(10) 0.5272(13) 0.5330(13) 0.113(7) Uani 1 1 d D
H6A H 0.0080 0.4873 0.5597 0.169 Uiso 1 1 calc R
H6B H -0.0633 0.5951 0.5652 0.169 Uiso 1 1 calc R
H6C H -0.0436 0.5478 0.4755 0.169 Uiso 1 1 calc R
C7 C -0.1479(13) 0.5349(14) 0.6880(10) 0.117(6) Uiso 1 1 d D
H7A H -0.0827 0.5742 0.6862 0.175 Uiso 1 1 calc R
H7B H -0.1526 0.5113 0.7458 0.175 Uiso 1 1 calc R
H7C H -0.2051 0.5852 0.6686 0.175 Uiso 1 1 calc R
C8 C -0.2596(12) 0.3721(15) 0.6345(12) 0.126(7) Uiso 1 1 d D
H8A H -0.2700 0.3068 0.5974 0.189 Uiso 1 1 calc R
H8B H -0.3138 0.4273 0.6179 0.189 Uiso 1 1 calc R
H8C H -0.2621 0.3488 0.6926 0.189 Uiso 1 1 calc R
C9 C -0.2470(11) 0.5142(16) 0.4875(9) 0.051(4) Uani 1 1 d .
C10 C -0.0492(12) 0.2984(15) 0.7408(9) 0.062(5) Uani 1 1 d .
C11 C -0.6343(11) -0.7085(12) 1.0253(8) 0.062(4) Uani 1 1 d D
C12 C -0.6630(10) -0.6180(9) 1.0908(7) 0.063(4) Uani 1 1 d D
C13 C -0.5687(15) -0.6126(17) 1.1552(13) 0.199(15) Uani 1 1 d D
H13A H -0.5279 -0.5637 1.1215 0.239 Uiso 1 1 calc R
C14 C -0.5039(10) -0.7234(11) 1.1463(9) 0.109(6) Uani 1 1 d D
H14A H -0.4342 -0.7035 1.1343 0.131 Uiso 1 1 calc R
H14B H -0.4970 -0.7661 1.1996 0.131 Uiso 1 1 calc R
C15 C -0.5589(9) -0.7967(13) 1.0737(9) 0.081(5) Uani 1 1 d D
H15A H -0.5969 -0.8597 1.0953 0.097 Uiso 1 1 calc R
H15B H -0.5098 -0.8266 1.0376 0.097 Uiso 1 1 calc R
C16 C -0.5772(12) -0.6738(17) 0.9490(10) 0.127(7) Uani 1 1 d D
H16A H -0.5634 -0.7408 0.9171 0.190 Uiso 1 1 calc R
H16B H -0.5122 -0.6368 0.9701 0.190 Uiso 1 1 calc R
H16C H -0.6206 -0.6221 0.9123 0.190 Uiso 1 1 calc R
C17 C -0.7144(13) -0.5095(13) 1.0611(11) 0.129(6) Uiso 1 1 d D
H17A H -0.7336 -0.4683 1.1094 0.194 Uiso 1 1 calc R
H17B H -0.7762 -0.5256 1.0215 0.194 Uiso 1 1 calc R
H17C H -0.6669 -0.4641 1.0332 0.194 Uiso 1 1 calc R
C18 C -0.7316(12) -0.6751(13) 1.1558(10) 0.098(5) Uiso 1 1 d D
H18A H -0.7503 -0.6182 1.1951 0.147 Uiso 1 1 calc R
H18B H -0.6920 -0.7347 1.1872 0.147 Uiso 1 1 calc R
H18C H -0.7942 -0.7069 1.1245 0.147 Uiso 1 1 calc R
C19 C -0.7371(10) -0.7581(16) 0.9821(8) 0.045(4) Uani 1 1 d .
C20 C -0.5491(9) -0.5452(12) 1.2344(8) 0.039(3) Uani 1 1 d .
C21 C -0.1883(5) 0.1450(7) 1.1874(4) 0.035(3) Uani 1 1 d G
C22 C -0.2076(5) 0.2374(7) 1.2386(4) 0.029(3) Uani 1 1 d G
C23 C -0.2635(5) 0.2217(7) 1.3073(4) 0.034(3) Uani 1 1 d G
H23A H -0.2764 0.2835 1.3415 0.041 Uiso 1 1 calc R
C24 C -0.3002(5) 0.1136(7) 1.3248(4) 0.036(3) Uani 1 1 d G
C25 C -0.2809(5) 0.0212(7) 1.2737(4) 0.041(3) Uani 1 1 d G
C26 C -0.2250(5) 0.0369(7) 1.2050(4) 0.038(3) Uani 1 1 d G
H26A H -0.2121 -0.0250 1.1708 0.046 Uiso 1 1 calc R
N1 N -0.0176(5) 0.1846(6) 0.9727(4) 0.033(3) Uani 1 1 d G
C30 C -0.1028(5) 0.2550(5) 0.9809(4) 0.029(3) Uani 1 1 d G
H30A H -0.1215 0.3124 0.9408 0.035 Uiso 1 1 calc R
C31 C -0.1598(4) 0.2395(7) 1.0489(4) 0.037(3) Uani 1 1 d G
H31A H -0.2168 0.2866 1.0544 0.044 Uiso 1 1 calc R
C32 C -0.1318(5) 0.1537(7) 1.1087(4) 0.030(3) Uiso 1 1 d G
C33 C -0.0467(6) 0.0834(6) 1.1005(4) 0.039(3) Uani 1 1 d G
H33A H -0.0279 0.0260 1.1405 0.047 Uiso 1 1 calc R
C34 C 0.0104(5) 0.0988(6) 1.0325(5) 0.054(4) Uani 1 1 d G
H34A H 0.0674 0.0518 1.0270 0.064 Uiso 1 1 calc R
N2 N -0.3885(6) -0.3166(5) 1.3263(4) 0.035(3) Uani 1 1 d G
C40 C -0.4612(4) -0.2293(7) 1.3071(4) 0.032(3) Uani 1 1 d G
H40A H -0.5322 -0.2435 1.3078 0.039 Uiso 1 1 calc R
C41 C -0.4278(5) -0.1208(6) 1.2870(5) 0.040(3) Uani 1 1 d G
H41A H -0.4765 -0.0624 1.2742 0.047 Uiso 1 1 calc R
C42 C -0.3217(6) -0.0995(5) 1.2861(5) 0.033(3) Uani 1 1 d G
C43 C -0.2490(4) -0.1868(7) 1.3052(5) 0.042(3) Uani 1 1 d G
H43A H -0.1780 -0.1726 1.3045 0.050 Uiso 1 1 calc R
C44 C -0.2824(5) -0.2953(6) 1.3253(5) 0.045(4) Uani 1 1 d G
H44A H -0.2337 -0.3537 1.3381 0.054 Uiso 1 1 calc R
N3 N -0.1065(6) 0.5695(5) 1.1722(4) 0.030(3) Uani 1 1 d G
C50 C -0.0320(4) 0.4837(6) 1.1905(4) 0.042(4) Uani 1 1 d G
H50A H 0.0381 0.4984 1.1860 0.050 Uiso 1 1 calc R
C51 C -0.0622(5) 0.3761(6) 1.2155(5) 0.041(3) Uani 1 1 d G
H51A H -0.0124 0.3187 1.2277 0.050 Uiso 1 1 calc R
C52 C -0.1670(6) 0.3542(5) 1.2221(5) 0.034(3) Uani 1 1 d G
C53 C -0.2415(4) 0.4399(6) 1.2039(5) 0.034(3) Uani 1 1 d G
H53A H -0.3116 0.4252 1.2084 0.041 Uiso 1 1 calc R
C54 C -0.2113(5) 0.5475(5) 1.1789(5) 0.032(3) Uani 1 1 d G
H54A H -0.2611 0.6049 1.1667 0.038 Uiso 1 1 calc R
N4 N -0.4738(5) 0.0695(6) 1.5371(4) 0.040(3) Uani 1 1 d G
C60 C -0.3866(6) 0.0011(5) 1.5314(4) 0.046(4) Uani 1 1 d G
H60A H -0.3672 -0.0545 1.5728 0.056 Uiso 1 1 calc R
C61 C -0.3285(5) 0.0158(6) 1.4639(5) 0.042(3) Uani 1 1 d G
H61A H -0.2702 -0.0299 1.4601 0.050 Uiso 1 1 calc R
C62 C -0.3576(5) 0.0989(7) 1.4021(4) 0.039(3) Uani 1 1 d G
C63 C -0.4447(6) 0.1673(6) 1.4078(4) 0.031(3) Uani 1 1 d G
H63A H -0.4641 0.2229 1.3665 0.038 Uiso 1 1 calc R
C64 C -0.5028(5) 0.1526(6) 1.4753(4) 0.030(3) Uani 1 1 d G
H64A H -0.5611 0.1983 1.4791 0.036 Uiso 1 1 calc R
O3W O -0.3131(10) 0.2561(13) 0.8231(9) 0.037(4) Uiso 0.50 1 d P
O4W O -0.1703(14) -0.1691(17) 1.5607(12) 0.078(6) Uiso 0.50 1 d P

loop_
_atom_site_aniso_label
_atom_site_aniso_U_11
_atom_site_aniso_U_22
_atom_site_aniso_U_33
_atom_site_aniso_U_23
_atom_site_aniso_U_13
_atom_site_aniso_U_12
Zn1 0.0383(8) 0.0244(9) 0.0362(8) 0.0040(7) 0.0138(7) 0.0027(7)
Zn2 0.0434(9) 0.0242(9) 0.0313(8) 0.0004(7) 0.0136(7) -0.0008(7)
O1 0.056(6) 0.058(7) 0.026(4) 0.006(5) 0.002(4) 0.004(5)
O2 0.058(6) 0.072(8) 0.035(5) -0.002(5) -0.006(5) 0.033(6)
O2W 0.113(9) 0.111(10) 0.122(9) 0.003(7) -0.008(7) 0.038(7)
O3 0.049(6) 0.027(6) 0.056(6) -0.002(5) -0.011(5) -0.005(5)
O4 0.085(7) 0.072(8) 0.081(7) 0.046(7) -0.038(6) -0.039(7)
O5 0.073(8) 0.075(9) 0.099(8) 0.046(7) 0.006(7) 0.029(7)
O6 0.049(5) 0.030(6) 0.050(5) 0.006(5) -0.006(5) -0.007(4)
O7 0.066(7) 0.061(8) 0.107(8) -0.041(7) -0.009(6) 0.034(6)
O8 0.046(6) 0.039(6) 0.041(5) -0.010(5) 0.007(5) -0.006(5)
C1 0.055(8) 0.039(8) 0.059(8) -0.003(7) 0.000(7) 0.013(6)
C2 0.061(9) 0.122(15) 0.074(10) 0.045(10) 0.017(8) 0.013(9)
C3 0.036(6) 0.057(8) 0.045(7) 0.007(6) 0.007(5) 0.027(6)
C4 0.144(13) 0.079(10) 0.040(7) -0.016(7) 0.009(8) 0.021(9)
C6 0.060(10) 0.054(10) 0.22(2) 0.010(13) 0.014(12) -0.005(8)
C9 0.052(9) 0.053(12) 0.051(8) 0.017(8) 0.016(7) 0.000(8)
C10 0.075(12) 0.062(12) 0.051(9) 0.000(9) 0.015(9) -0.023(10)
C11 0.059(9) 0.072(10) 0.052(8) -0.033(8) 0.001(7) 0.010(8)
C12 0.090(10) 0.047(8) 0.043(7) -0.006(6) -0.026(7) 0.034(7)
C13 0.19(2) 0.17(2) 0.19(2) -0.128(18) -0.144(18) 0.140(17)
C14 0.077(9) 0.113(11) 0.117(11) -0.087(10) -0.064(8) 0.085(8)
C15 0.040(7) 0.079(13) 0.117(12) -0.020(9) -0.009(8) 0.012(7)
C16 0.093(12) 0.178(19) 0.105(14) 0.022(13) -0.003(11) -0.034(12)
C19 0.038(7) 0.061(12) 0.037(7) 0.008(8) 0.012(6) -0.003(8)
C20 0.030(8) 0.031(8) 0.050(8) -0.017(7) -0.009(6) -0.004(6)
C21 0.039(7) 0.028(8) 0.037(6) 0.017(5) 0.005(6) -0.010(6)
C22 0.037(6) 0.016(7) 0.035(5) 0.005(5) 0.007(5) -0.001(6)
C23 0.047(7) 0.021(7) 0.040(6) -0.008(6) 0.024(5) -0.008(6)
C24 0.055(8) 0.035(8) 0.023(6) -0.016(5) 0.016(5) 0.005(6)
C25 0.053(8) 0.029(8) 0.045(6) 0.001(6) 0.024(6) -0.001(7)
C26 0.046(7) 0.036(8) 0.035(6) 0.005(6) 0.016(5) 0.003(7)
N1 0.023(5) 0.032(7) 0.048(6) -0.016(5) 0.018(4) -0.001(4)
C30 0.024(6) 0.031(8) 0.032(6) 0.014(5) 0.001(5) 0.005(5)
C31 0.022(5) 0.032(8) 0.057(7) -0.011(6) 0.014(5) 0.008(5)
C33 0.048(8) 0.022(7) 0.053(7) -0.010(6) 0.022(7) -0.008(6)
C34 0.076(10) 0.042(10) 0.046(8) -0.007(7) 0.016(8) 0.007(8)
N2 0.036(6) 0.032(7) 0.038(6) -0.002(5) 0.012(5) -0.005(5)
C40 0.027(6) 0.037(9) 0.036(7) -0.005(6) 0.016(5) 0.012(6)
C41 0.039(8) 0.032(9) 0.049(8) 0.009(6) 0.010(6) 0.011(6)
C42 0.035(7) 0.044(9) 0.024(6) 0.008(5) 0.016(5) -0.022(6)
C43 0.050(8) 0.025(8) 0.055(8) -0.003(6) 0.024(7) 0.013(6)
C44 0.049(8) 0.048(10) 0.041(7) -0.005(7) 0.011(7) -0.016(7)
N3 0.041(6) 0.021(7) 0.031(5) -0.005(4) 0.012(5) -0.007(5)
C50 0.056(8) 0.025(8) 0.044(7) 0.009(6) 0.002(6) -0.023(7)
C51 0.044(8) 0.031(9) 0.052(8) -0.001(6) 0.014(7) -0.007(6)
C52 0.053(8) 0.010(6) 0.040(7) 0.000(5) 0.016(6) 0.013(6)
C53 0.025(6) 0.029(8) 0.051(7) 0.004(6) 0.015(6) -0.010(5)
C54 0.035(7) 0.014(7) 0.050(7) -0.002(6) 0.013(6) 0.012(6)
N4 0.075(8) 0.023(7) 0.027(5) 0.016(4) 0.020(5) -0.001(5)
C60 0.067(9) 0.036(9) 0.040(7) -0.012(5) 0.021(6) 0.006(7)
C61 0.075(9) 0.025(8) 0.029(5) 0.002(5) 0.021(6) -0.001(6)
C62 0.071(8) 0.009(5) 0.044(6) -0.003(4) 0.033(6) -0.006(5)
C63 0.047(7) 0.026(7) 0.024(5) 0.013(5) 0.016(6) 0.011(6)
C64 0.036(6) 0.017(7) 0.040(7) 0.019(5) 0.020(6) 0.003(5)

loop_
_atom_type_symbol
_atom_type_description
_atom_type_scat_dispersion_real
_atom_type_scat_dispersion_imag
_atom_type_scat_source
C C 0.0033 0.0016 'International Tables Vol C Tables 4.2.6.8 and 6.1.1.4'
H H 0.0000 0.0000 'International Tables Vol C Tables 4.2.6.8 and 6.1.1.4'
N N 0.0061 0.0033 'International Tables Vol C Tables 4.2.6.8 and 6.1.1.4'
O O 0.0106 0.0060 'International Tables Vol C Tables 4.2.6.8 and 6.1.1.4'
Zn Zn 0.2839 1.4301 'International Tables Vol C Tables 4.2.6.8 and 6.1.1.4'

loop_
_geom_angle_atom_site_label_1
_geom_angle_atom_site_label_2
_geom_angle_atom_site_label_3
_geom_angle
_geom_angle_site_symmetry_1
_geom_angle_site_symmetry_3
O3 Zn1 O6 98.8(4) . 1_665
O3 Zn1 N1 118.6(3) . .
O6 Zn1 N1 114.2(3) 1_665 .
O3 Zn1 N3 110.2(3) . 2_547
O6 Zn1 N3 109.3(4) 1_665 2_547
N1 Zn1 N3 105.6(3) . 2_547
O1 Zn2 O8 98.3(4) 1_546 .
O1 Zn2 N2 107.7(4) 1_546 .
O8 Zn2 N2 113.0(3) . .
O1 Zn2 N4 112.1(3) 1_546 2_448
O8 Zn2 N4 117.6(3) . 2_448
N2 Zn2 N4 107.6(3) . 2_448
C9 O1 Zn2 116.6(10) . 1_564
C10 O3 Zn1 114.8(10) . .
C19 O6 Zn1 114.0(10) . 1_445
C20 O8 Zn2 113.1(9) . .
C5 C1 C6 114.4(13) . .
C5 C1 C9 120.0(12) . .
C6 C1 C9 109.3(11) . .
C5 C1 C2 95.4(11) . .
C6 C1 C2 102.8(12) . .
C9 C1 C2 112.9(10) . .
C3 C2 C8 119.7(12) . .
C3 C2 C1 101.2(10) . .
C8 C2 C1 107.3(12) . .
C3 C2 C7 109.2(11) . .
C8 C2 C7 104.5(12) . .
C1 C2 C7 115.6(11) . .
C2 C3 C4 108.4(10) . .
C2 C3 C10 112.6(10) . .
C4 C3 C10 110.3(11) . .
C2 C3 H3A 108.5 . .
C4 C3 H3A 108.5 . .
C10 C3 H3A 108.5 . .
C3 C4 C5 97.8(10) . .
C3 C4 H4A 112.2 . .
C5 C4 H4A 112.2 . .
C3 C4 H4B 112.2 . .
C5 C4 H4B 112.2 . .
H4A C4 H4B 109.8 . .
C1 C5 C4 110.0(12) . .
C1 C5 H5A 109.7 . .
C4 C5 H5A 109.7 . .
C1 C5 H5B 109.7 . .
C4 C5 H5B 109.7 . .
H5A C5 H5B 108.2 . .
C1 C6 H6A 109.5 . .
C1 C6 H6B 109.5 . .
H6A C6 H6B 109.5 . .
C1 C6 H6C 109.5 . .
H6A C6 H6C 109.5 . .
H6B C6 H6C 109.5 . .
C2 C7 H7A 109.5 . .
C2 C7 H7B 109.5 . .
H7A C7 H7B 109.5 . .
C2 C7 H7C 109.5 . .
H7A C7 H7C 109.5 . .
H7B C7 H7C 109.5 . .
C2 C8 H8A 109.4 . .
C2 C8 H8B 109.5 . .
H8A C8 H8B 109.5 . .
C2 C8 H8C 109.5 . .
H8A C8 H8C 109.5 . .
H8B C8 H8C 109.5 . .
O2 C9 O1 122.6(14) . .
O2 C9 C1 121.9(13) . .
O1 C9 C1 115.5(15) . .
O3 C10 O4 122.6(14) . .
O3 C10 C3 113.9(13) . .
O4 C10 C3 122.9(13) . .
C19 C11 C15 114.6(13) . .
C19 C11 C16 103.2(10) . .
C15 C11 C16 103.0(11) . .
C19 C11 C12 106.7(11) . .
C15 C11 C12 108.5(10) . .
C16 C11 C12 121.1(14) . .
C13 C12 C17 118.2(12) . .
C13 C12 C11 103.8(10) . .
C17 C12 C11 120.7(11) . .
C13 C12 C18 93.0(14) . .
C17 C12 C18 107.5(12) . .
C11 C12 C18 110.1(11) . .
C20 C13 C12 129.7(13) . .
C20 C13 C14 119.4(11) . .
C12 C13 C14 107.6(11) . .
C20 C13 H13A 96.0 . .
C12 C13 H13A 96.0 . .
C14 C13 H13A 95.9 . .
C15 C14 C13 109.6(9) . .
C15 C14 H14A 109.7 . .
C13 C14 H14A 109.7 . .
C15 C14 H14B 109.7 . .
C13 C14 H14B 109.7 . .
H14A C14 H14B 108.2 . .
C14 C15 C11 101.0(10) . .
C14 C15 H15A 111.6 . .
C11 C15 H15A 111.6 . .
C14 C15 H15B 111.6 . .
C11 C15 H15B 111.6 . .
H15A C15 H15B 109.4 . .
C11 C16 H16A 109.5 . .
C11 C16 H16B 109.5 . .
H16A C16 H16B 109.5 . .
C11 C16 H16C 109.5 . .
H16A C16 H16C 109.5 . .
H16B C16 H16C 109.5 . .
C12 C17 H17A 109.5 . .
C12 C17 H17B 109.5 . .
H17A C17 H17B 109.5 . .
C12 C17 H17C 109.5 . .
H17A C17 H17C 109.5 . .
H17B C17 H17C 109.5 . .
C12 C18 H18A 109.5 . .
C12 C18 H18B 109.5 . .
H18A C18 H18B 109.5 . .
C12 C18 H18C 109.5 . .
H18A C18 H18C 109.5 . .
H18B C18 H18C 109.5 . .
O5 C19 O6 122.2(13) . .
O5 C19 C11 117.7(13) . .
O6 C19 C11 120.1(15) . .
O7 C20 O8 124.9(12) . .
O7 C20 C13 119.2(12) . .
O8 C20 C13 115.9(12) . .
C22 C21 C26 120.0 . .
C22 C21 C32 124.2(5) . .
C26 C21 C32 115.8(5) . .
C23 C22 C21 120.0 . .
C23 C22 C52 119.0(5) . .
C21 C22 C52 121.0(5) . .
C22 C23 C24 120.0 . .
C22 C23 H23A 120.0 . .
C24 C23 H23A 120.0 . .
C25 C24 C23 120.0 . .
C25 C24 C62 121.4(5) . .
C23 C24 C62 118.6(5) . .
C24 C25 C26 120.0 . .
C24 C25 C42 123.6(5) . .
C26 C25 C42 116.4(5) . .
C25 C26 C21 120.0 . .
C25 C26 H26A 120.0 . .
C21 C26 H26A 120.0 . .
C30 N1 C34 120.0 . .
C30 N1 Zn1 118.8(4) . .
C34 N1 Zn1 120.8(4) . .
C31 C30 N1 120.0 . .
C31 C30 H30A 120.0 . .
N1 C30 H30A 120.0 . .
C30 C31 C32 120.0 . .
C30 C31 H31A 120.0 . .
C32 C31 H31A 120.0 . .
C33 C32 C31 120.0 . .
C33 C32 C21 120.3(6) . .
C31 C32 C21 119.4(6) . .
C32 C33 C34 120.0 . .
C32 C33 H33A 120.0 . .
C34 C33 H33A 120.0 . .
C33 C34 N1 120.0 . .
C33 C34 H34A 120.0 . .
N1 C34 H34A 120.0 . .
C40 N2 C44 120.0 . .
C40 N2 Zn2 121.2(4) . .
C44 N2 Zn2 117.9(4) . .
C41 C40 N2 120.0 . .
C41 C40 H40A 120.0 . .
N2 C40 H40A 120.0 . .
C40 C41 C42 120.0 . .
C40 C41 H41A 120.0 . .
C42 C41 H41A 120.0 . .
C41 C42 C43 120.0 . .
C41 C42 C25 121.4(6) . .
C43 C42 C25 118.2(6) . .
C44 C43 C42 120.0 . .
C44 C43 H43A 120.0 . .
C42 C43 H43A 120.0 . .
C43 C44 N2 120.0 . .
C43 C44 H44A 120.0 . .
N2 C44 H44A 120.0 . .
C50 N3 C54 120.0 . .
C50 N3 Zn1 123.2(4) . 2_557
C54 N3 Zn1 116.2(4) . 2_557
C51 C50 N3 120.0 . .
C51 C50 H50A 120.0 . .
N3 C50 H50A 120.0 . .
C50 C51 C52 120.0 . .
C50 C51 H51A 120.0 . .
C52 C51 H51A 120.0 . .
C51 C52 C53 120.0 . .
C51 C52 C22 123.1(5) . .
C53 C52 C22 116.5(5) . .
C54 C53 C52 120.0 . .
C54 C53 H53A 120.0 . .
C52 C53 H53A 120.0 . .
C53 C54 N3 120.0 . .
C53 C54 H54A 120.0 . .
N3 C54 H54A 120.0 . .
C60 N4 C64 120.0 . .
C60 N4 Zn2 120.2(4) . 2_458
C64 N4 Zn2 119.1(4) . 2_458
N4 C60 C61 120.0 . .
N4 C60 H60A 120.0 . .
C61 C60 H60A 120.0 . .
C60 C61 C62 120.0 . .
C60 C61 H61A 120.0 . .
C62 C61 H61A 120.0 . .
C63 C62 C61 120.0 . .
C63 C62 C24 118.1(6) . .
C61 C62 C24 121.8(6) . .
C64 C63 C62 120.0 . .
C64 C63 H63A 120.0 . .
C62 C63 H63A 120.0 . .
C63 C64 N4 120.0 . .
C63 C64 H64A 120.0 . .
N4 C64 H64A 120.0 . .

loop_
_geom_bond_atom_site_label_1
_geom_bond_atom_site_label_2
_geom_bond_distance
_geom_bond_site_symmetry_2
Zn1 O3 1.948(8) .
Zn1 O6 1.957(9) 1_665
Zn1 N1 2.035(5) .
Zn1 N3 2.044(5) 2_547
Zn2 O1 1.915(9) 1_546
Zn2 O8 1.936(8) .
Zn2 N2 2.014(6) .
Zn2 N4 2.017(5) 2_448
O1 C9 1.284(17) .
O1 Zn2 1.915(9) 1_564
O2 C9 1.247(19) .
O3 C10 1.221(15) .
O4 C10 1.289(17) .
O5 C19 1.241(19) .
O6 C19 1.246(15) .
O6 Zn1 1.957(8) 1_445
O7 C20 1.210(16) .
O8 C20 1.263(13) .
C1 C5 1.520(15) .
C1 C6 1.527(13) .
C1 C9 1.545(17) .
C1 C2 1.553(13) .
C2 C3 1.502(13) .
C2 C8 1.523(14) .
C2 C7 1.594(15) .
C3 C4 1.507(13) .
C3 C10 1.571(17) .
C3 H3A 0.9800 .
C4 C5 1.613(14) .
C4 H4A 0.9700 .
C4 H4B 0.9700 .
C5 H5A 0.9700 .
C5 H5B 0.9700 .
C6 H6A 0.9600 .
C6 H6B 0.9600 .
C6 H6C 0.9600 .
C7 H7A 0.9600 .
C7 H7B 0.9600 .
C7 H7C 0.9600 .
C8 H8A 0.9600 .
C8 H8B 0.9600 .
C8 H8C 0.9600 .
C11 C19 1.518(17) .
C11 C15 1.544(14) .
C11 C16 1.546(14) .
C11 C12 1.555(13) .
C12 C13 1.473(14) .
C12 C17 1.478(14) .
C12 C18 1.587(14) .
C13 C20 1.468(19) .
C13 C14 1.558(14) .
C13 H13A 0.9800 .
C14 C15 1.524(13) .
C14 H14A 0.9700 .
C14 H14B 0.9700 .
C15 H15A 0.9700 .
C15 H15B 0.9700 .
C16 H16A 0.9600 .
C16 H16B 0.9600 .
C16 H16C 0.9600 .
C17 H17A 0.9600 .
C17 H17B 0.9600 .
C17 H17C 0.9600 .
C18 H18A 0.9600 .
C18 H18B 0.9600 .
C18 H18C 0.9600 .
C21 C22 1.3900 .
C21 C26 1.3900 .
C21 C32 1.523(8) .
C22 C23 1.3900 .
C22 C52 1.497(9) .
C23 C24 1.3900 .
C23 H23A 0.9300 .
C24 C25 1.3900 .
C24 C62 1.516(7) .
C25 C26 1.3900 .
C25 C42 1.528(9) .
C26 H26A 0.9300 .
N1 C30 1.3900 .
N1 C34 1.3900 .
C30 C31 1.3900 .
C30 H30A 0.9300 .
C31 C32 1.3900 .
C31 H31A 0.9300 .
C32 C33 1.3900 .
C33 C34 1.3900 .
C33 H33A 0.9300 .
C34 H34A 0.9300 .
N2 C40 1.3900 .
N2 C44 1.3900 .
C40 C41 1.3900 .
C40 H40A 0.9300 .
C41 C42 1.3900 .
C41 H41A 0.9300 .
C42 C43 1.3900 .
C43 C44 1.3900 .
C43 H43A 0.9300 .
C44 H44A 0.9300 .
N3 C50 1.3900 .
N3 C54 1.3900 .
N3 Zn1 2.044(5) 2_557
C50 C51 1.3900 .
C50 H50A 0.9300 .
C51 C52 1.3900 .
C51 H51A 0.9300 .
C52 C53 1.3900 .
C53 C54 1.3900 .
C53 H53A 0.9300 .
C54 H54A 0.9300 .
N4 C60 1.3900 .
N4 C64 1.3900 .
N4 Zn2 2.017(5) 2_458
C60 C61 1.3900 .
C60 H60A 0.9300 .
C61 C62 1.3900 .
C61 H61A 0.9300 .
C62 C63 1.3900 .
C63 C64 1.3900 .
C63 H63A 0.9300 .
C64 H64A 0.9300 .
